data_4038676
loop_
_publ_author_name
'M\;adry, Tomasz'
'Czapik, Agnieszka'
'Kwit, Marcin'

_publ_section_title
;
 Point-to-Axial Chirality Transmission: A Highly Sensitive Triaryl
 Chirality Probe for Stereochemical Assignments of Amines
;
_journal_name_full 'The Journal of Organic Chemistry'
_journal_paper_doi 10.1021/acs.joc.0c00734
_journal_year 2020
_chemical_absolute_configuration syn
_chemical_formula_moiety 'C38 H40 N2'
_chemical_formula_sum 'C38 H40 N2'
_chemical_formula_weight 524.72
_space_group_crystal_system orthorhombic
_space_group_IT_number 19
_space_group_name_Hall 'P 2ac 2ab'
_space_group_name_H-M_alt 'P 21 21 21'
_atom_sites_solution_hydrogens geom
_atom_sites_solution_primary dual
_audit_creation_method SHELXL-2018/3
_cell_angle_alpha 90
_cell_angle_beta 90
_cell_angle_gamma 90
_cell_formula_units_Z 4
_cell_length_a 9.5927(4)
_cell_length_b 11.5581(4)
_cell_length_c 27.4017(9)
_cell_measurement_reflns_used 5644
_cell_measurement_temperature 130(2)
_cell_measurement_theta_max 75.5890
_cell_measurement_theta_min 4.1430
_cell_volume 3038.12(19)
_computing_cell_refinement 'CrysAlisPro 1.171.40.57a (Rigaku OD, 2019)'
_computing_data_collection 'CrysAlisPro 1.171.40.57a (Rigaku OD, 2019)'
_computing_data_reduction 'CrysAlisPro 1.171.40.57a (Rigaku OD, 2019)'
_computing_structure_refinement 'SHELXL-2018/3 (Sheldrick, 2018)'
_computing_structure_solution 'SHELXT 2018/2 (Sheldrick, 2018)'
_diffrn_ambient_temperature 130(2)
_diffrn_detector_area_resol_mean 10.5357
_diffrn_measured_fraction_theta_full 0.999
_diffrn_measured_fraction_theta_max 0.999
_diffrn_measurement_device_type 'SuperNova, Single source at offset, Atlas'
_diffrn_measurement_method '\w scans'
_diffrn_radiation_type CuK\a
_diffrn_radiation_wavelength 1.54184
_diffrn_reflns_av_R_equivalents 0.0577
_diffrn_reflns_av_unetI/netI 0.0575
_diffrn_reflns_Laue_measured_fraction_full 0.999
_diffrn_reflns_Laue_measured_fraction_max 0.999
_diffrn_reflns_limit_h_max 11
_diffrn_reflns_limit_h_min -11
_diffrn_reflns_limit_k_max 12
_diffrn_reflns_limit_k_min -14
_diffrn_reflns_limit_l_max 29
_diffrn_reflns_limit_l_min -33
_diffrn_reflns_number 16902
_diffrn_reflns_point_group_measured_fraction_full 0.999
_diffrn_reflns_point_group_measured_fraction_max 0.999
_diffrn_reflns_theta_full 67.684
_diffrn_reflns_theta_max 70.059
_diffrn_reflns_theta_min 4.885
_diffrn_source 'micro-focus sealed X-ray tube'
_exptl_absorpt_coefficient_mu 0.499
_exptl_absorpt_correction_T_max 1.00000
_exptl_absorpt_correction_T_min 0.57195
_exptl_absorpt_correction_type multi-scan
_exptl_absorpt_process_details
;
CrysAlisPro 1.171.40.57a (Rigaku Oxford Diffraction, 2015)
Empirical absorption correction using spherical harmonics,
 implemented in SCALE3 ABSPACK scaling algorithm.
;
_exptl_crystal_colour colourless
_exptl_crystal_density_diffrn 1.147
_exptl_crystal_description plate
_exptl_crystal_F_000 1128
_exptl_crystal_size_max 0.220
_exptl_crystal_size_mid 0.160
_exptl_crystal_size_min 0.020
_refine_diff_density_max 0.332
_refine_diff_density_min -0.265
_refine_diff_density_rms 0.056
_refine_ls_abs_structure_details
;
 Flack x determined using 1830 quotients [(I+)-(I-)]/[(I+)+(I-)]
 (Parsons, Flack and Wagner, Acta Cryst. B69 (2013) 249-259).
;
_refine_ls_abs_structure_Flack -0.5(7)
_refine_ls_extinction_method none
_refine_ls_goodness_of_fit_ref 1.062
_refine_ls_hydrogen_treatment constr
_refine_ls_matrix_type full
_refine_ls_number_parameters 367
_refine_ls_number_reflns 5770
_refine_ls_number_restraints 0
_refine_ls_restrained_S_all 1.062
_refine_ls_R_factor_all 0.0744
_refine_ls_R_factor_gt 0.0671
_refine_ls_shift/su_max 0.000
_refine_ls_shift/su_mean 0.000
_refine_ls_structure_factor_coef Fsqd
_refine_ls_weighting_details 'w=1/[\s^2^(Fo^2^)+(0.1204P)^2^+0.2627P] where P=(Fo^2^+2Fc^2^)/3'
_refine_ls_weighting_scheme calc
_refine_ls_wR_factor_gt 0.1843
_refine_ls_wR_factor_ref 0.1916
_reflns_Friedel_coverage 0.763
_reflns_Friedel_fraction_full 1.000
_reflns_Friedel_fraction_max 0.999
_reflns_number_gt 5077
_reflns_number_total 5770
_reflns_threshold_expression 'I > 2\s(I)'
_cod_data_source_file jo0c00734_si_003.cif
_cod_data_source_block 4b
_cod_database_code 4038676
_shelx_shelxl_version_number 2018/3
_shelx_space_group_comment
;
The symmetry employed for this shelxl refinement is uniquely defined
by the following loop, which should always be used as a source of
symmetry information in preference to the above space-group names.
They are only intended as comments.
;
_shelx_estimated_absorpt_t_min 0.898
_shelx_estimated_absorpt_t_max 0.990

loop_
_space_group_symop_operation_xyz
'x, y, z'
'-x+1/2, -y, z+1/2'
'-x, y+1/2, -z+1/2'
'x+1/2, -y+1/2, -z'

loop_
_atom_site_label
_atom_site_type_symbol
_atom_site_fract_x
_atom_site_fract_y
_atom_site_fract_z
_atom_site_U_iso_or_equiv
_atom_site_adp_type
_atom_site_occupancy
_atom_site_site_symmetry_order
_atom_site_calc_flag
_atom_site_refinement_flags_posn
_atom_site_refinement_flags_adp
_atom_site_refinement_flags_occupancy
_atom_site_disorder_assembly
_atom_site_disorder_group
N2 N 0.1680(4) 0.1841(3) 0.62443(12) 0.0449(8) Uani 1 1 d . . . . .
N1 N 0.3240(4) 0.2696(3) 0.88588(12) 0.0415(7) Uani 1 1 d . . . . .
C1 C -0.0263(4) 0.2971(3) 0.79055(13) 0.0340(7) Uani 1 1 d . . . . .
C2 C -0.0886(4) 0.3967(3) 0.77375(14) 0.0388(8) Uani 1 1 d . . . . .
H2 H -0.037816 0.446164 0.752549 0.047 Uiso 1 1 calc R U . . .
C3 C -0.2261(4) 0.4275(3) 0.78712(16) 0.0445(9) Uani 1 1 d . . . . .
H3 H -0.267451 0.495827 0.774411 0.053 Uiso 1 1 calc R U . . .
C4 C -0.2986(4) 0.3586(3) 0.81828(15) 0.0412(9) Uani 1 1 d . . . . .
H4 H -0.389062 0.381395 0.828629 0.049 Uiso 1 1 calc R U . . .
C5 C -0.3193(4) 0.1774(4) 0.86530(15) 0.0430(9) Uani 1 1 d . . . . .
H5 H -0.409240 0.199844 0.876294 0.052 Uiso 1 1 calc R U . . .
C6 C -0.2665(5) 0.0712(4) 0.87865(17) 0.0499(10) Uani 1 1 d . . . . .
H6 H -0.320546 0.020526 0.898328 0.060 Uiso 1 1 calc R U . . .
C7 C -0.1335(5) 0.0378(4) 0.86327(16) 0.0469(10) Uani 1 1 d . . . . .
H7 H -0.098531 -0.036188 0.872077 0.056 Uiso 1 1 calc R U . . .
C8 C -0.0529(4) 0.1107(3) 0.83558(14) 0.0378(8) Uani 1 1 d . . . . .
H8 H 0.038077 0.087431 0.826004 0.045 Uiso 1 1 calc R U . . .
C9 C -0.1045(4) 0.2208(3) 0.82114(13) 0.0347(8) Uani 1 1 d . . . . .
C10 C -0.2416(4) 0.2534(3) 0.83553(13) 0.0356(8) Uani 1 1 d . . . . .
C11 C 0.5239(4) 0.1858(3) 0.71685(12) 0.0315(7) Uani 1 1 d . . . . .
C12 C 0.5855(4) 0.0862(3) 0.73311(14) 0.0373(8) Uani 1 1 d . . . . .
H12 H 0.535288 0.036554 0.754410 0.045 Uiso 1 1 calc R U . . .
C13 C 0.7223(4) 0.0557(3) 0.71893(15) 0.0407(8) Uani 1 1 d . . . . .
H13 H 0.762560 -0.014081 0.730579 0.049 Uiso 1 1 calc R U . . .
C14 C 0.7970(4) 0.1263(3) 0.68849(15) 0.0391(8) Uani 1 1 d . . . . .
H14 H 0.888079 0.104446 0.678487 0.047 Uiso 1 1 calc R U . . .
C15 C 0.8162(4) 0.3103(4) 0.64253(13) 0.0375(8) Uani 1 1 d . . . . .
H15 H 0.907113 0.289396 0.632008 0.045 Uiso 1 1 calc R U . . .
C16 C 0.7631(4) 0.4144(4) 0.62926(14) 0.0414(9) Uani 1 1 d . . . . .
H16 H 0.817855 0.466224 0.610381 0.050 Uiso 1 1 calc R U . . .
C17 C 0.6268(4) 0.4459(4) 0.64342(14) 0.0402(8) Uani 1 1 d . . . . .
H17 H 0.590084 0.518922 0.634101 0.048 Uiso 1 1 calc R U . . .
C18 C 0.5476(4) 0.3715(3) 0.67049(13) 0.0353(7) Uani 1 1 d . . . . .
H18 H 0.455241 0.392987 0.679097 0.042 Uiso 1 1 calc R U . . .
C19 C 0.6003(4) 0.2627(3) 0.68605(12) 0.0324(7) Uani 1 1 d . . . . .
C20 C 0.7386(4) 0.2316(3) 0.67191(13) 0.0343(7) Uani 1 1 d . . . . .
C21 C 0.1162(4) 0.2681(3) 0.77345(14) 0.0335(7) Uani 1 1 d . . . . .
C22 C 0.2323(4) 0.2586(3) 0.80445(13) 0.0331(7) Uani 1 1 d . . . . .
C23 C 0.3622(4) 0.2336(3) 0.78420(13) 0.0332(7) Uani 1 1 d . . . . .
H23 H 0.440687 0.228874 0.805258 0.040 Uiso 1 1 calc R U . . .
C24 C 0.3817(4) 0.2156(3) 0.73484(13) 0.0327(7) Uani 1 1 d . . . . .
C25 C 0.2646(4) 0.2209(3) 0.70391(13) 0.0347(7) Uani 1 1 d . . . . .
C26 C 0.1349(4) 0.2492(3) 0.72362(14) 0.0348(7) Uani 1 1 d . . . . .
H26 H 0.056915 0.255645 0.702436 0.042 Uiso 1 1 calc R U . . .
C27 C 0.2215(4) 0.2835(3) 0.85701(13) 0.0362(8) Uani 1 1 d . . . . .
H27 H 0.135415 0.310788 0.869747 0.043 Uiso 1 1 calc R U . . .
C28 C 0.3064(5) 0.3000(4) 0.93732(14) 0.0462(9) Uani 1 1 d . . . . .
H28 H 0.210419 0.331333 0.942662 0.055 Uiso 1 1 calc R U . . .
C29 C 0.4150(5) 0.3938(5) 0.94995(17) 0.0552(11) Uani 1 1 d . . . . .
H29 H 0.509357 0.363075 0.941419 0.066 Uiso 1 1 calc R U . . .
C30 C 0.4138(8) 0.4214(7) 1.0045(2) 0.0765(17) Uani 1 1 d . . . . .
H30A H 0.319281 0.442999 1.014454 0.115 Uiso 1 1 calc R U . . .
H30B H 0.477666 0.485721 1.011023 0.115 Uiso 1 1 calc R U . . .
H30C H 0.443841 0.353078 1.022870 0.115 Uiso 1 1 calc R U . . .
C31 C 0.3904(6) 0.5023(5) 0.9202(2) 0.0617(12) Uani 1 1 d . . . . .
H31A H 0.401745 0.484643 0.885459 0.093 Uiso 1 1 calc R U . . .
H31B H 0.457941 0.561727 0.929806 0.093 Uiso 1 1 calc R U . . .
H31C H 0.295682 0.530745 0.926130 0.093 Uiso 1 1 calc R U . . .
C32 C 0.3251(8) 0.1898(5) 0.96683(17) 0.0716(16) Uani 1 1 d . . . . .
H32A H 0.260691 0.130474 0.954816 0.107 Uiso 1 1 calc R U . . .
H32B H 0.305533 0.205636 1.001285 0.107 Uiso 1 1 calc R U . . .
H32C H 0.421220 0.162189 0.963406 0.107 Uiso 1 1 calc R U . . .
C33 C 0.2725(4) 0.1809(3) 0.65285(14) 0.0364(8) Uani 1 1 d . . . . .
H33 H 0.358469 0.151689 0.640854 0.044 Uiso 1 1 calc R U . . .
C34 C 0.1799(5) 0.1237(4) 0.57780(16) 0.0495(10) Uani 1 1 d . . . . .
H34 H 0.272653 0.084373 0.576238 0.059 Uiso 1 1 calc R U . . .
C35 C 0.1703(7) 0.2109(5) 0.53647(18) 0.0665(15) Uani 1 1 d . . . . .
H35 H 0.081516 0.255582 0.539940 0.080 Uiso 1 1 calc R U . . .
C36 C 0.1714(10) 0.1514(7) 0.4868(2) 0.092(2) Uani 1 1 d . . . . .
H36A H 0.252814 0.100514 0.484479 0.138 Uiso 1 1 calc R U . . .
H36B H 0.175933 0.210002 0.460949 0.138 Uiso 1 1 calc R U . . .
H36C H 0.086156 0.105585 0.482932 0.138 Uiso 1 1 calc R U . . .
C37 C 0.2923(10) 0.2943(6) 0.5395(2) 0.089(2) Uani 1 1 d . . . . .
H37A H 0.287932 0.336994 0.570393 0.133 Uiso 1 1 calc R U . . .
H37B H 0.287921 0.348962 0.512209 0.133 Uiso 1 1 calc R U . . .
H37C H 0.379952 0.250886 0.537928 0.133 Uiso 1 1 calc R U . . .
C38 C 0.0656(6) 0.0321(6) 0.5766(2) 0.0758(18) Uani 1 1 d . . . . .
H38A H 0.071120 -0.015373 0.606208 0.114 Uiso 1 1 calc R U . . .
H38B H 0.077979 -0.017145 0.547860 0.114 Uiso 1 1 calc R U . . .
H38C H -0.025649 0.070009 0.575125 0.114 Uiso 1 1 calc R U . . .

loop_
_atom_site_aniso_label
_atom_site_aniso_U_11
_atom_site_aniso_U_22
_atom_site_aniso_U_33
_atom_site_aniso_U_23
_atom_site_aniso_U_13
_atom_site_aniso_U_12
N2 0.0320(17) 0.061(2) 0.0416(16) -0.0084(15) -0.0014(13) 0.0064(16)
N1 0.0374(17) 0.0478(18) 0.0393(16) -0.0037(13) -0.0017(13) 0.0038(15)
C1 0.0303(18) 0.0306(16) 0.0411(17) -0.0053(13) -0.0042(14) 0.0005(14)
C2 0.0329(18) 0.0328(17) 0.051(2) -0.0005(15) -0.0038(16) 0.0012(15)
C3 0.036(2) 0.0325(17) 0.065(2) -0.0036(16) -0.0108(18) 0.0063(15)
C4 0.0286(18) 0.0400(19) 0.055(2) -0.0107(16) -0.0026(16) 0.0021(16)
C5 0.0248(18) 0.055(2) 0.049(2) 0.0000(17) 0.0002(15) 0.0009(17)
C6 0.033(2) 0.059(3) 0.058(2) 0.014(2) -0.0034(18) -0.0054(19)
C7 0.034(2) 0.047(2) 0.060(2) 0.0123(18) -0.0029(17) 0.0028(17)
C8 0.0282(17) 0.0378(18) 0.0475(19) 0.0051(15) -0.0027(15) 0.0025(15)
C9 0.0263(17) 0.0383(18) 0.0396(16) -0.0035(14) -0.0025(13) 0.0003(15)
C10 0.0242(17) 0.0402(19) 0.0424(18) -0.0072(14) -0.0030(14) 0.0023(14)
C11 0.0243(17) 0.0322(16) 0.0381(16) -0.0037(13) -0.0040(13) -0.0005(13)
C12 0.0313(18) 0.0322(17) 0.0484(19) -0.0011(14) -0.0036(15) -0.0002(14)
C13 0.0333(19) 0.0337(17) 0.055(2) -0.0043(15) -0.0053(16) 0.0047(14)
C14 0.0287(17) 0.0372(18) 0.051(2) -0.0090(15) -0.0042(15) 0.0061(15)
C15 0.0250(17) 0.047(2) 0.0400(17) -0.0027(14) 0.0007(14) -0.0021(15)
C16 0.0303(18) 0.052(2) 0.0421(18) 0.0020(16) -0.0015(15) -0.0094(17)
C17 0.0338(19) 0.0386(19) 0.048(2) 0.0041(15) -0.0037(16) -0.0003(15)
C18 0.0290(17) 0.0357(17) 0.0412(18) 0.0009(13) -0.0012(14) 0.0010(14)
C19 0.0271(17) 0.0344(17) 0.0358(16) -0.0037(13) -0.0031(13) 0.0005(14)
C20 0.0240(16) 0.0417(18) 0.0371(16) -0.0065(14) -0.0028(13) 0.0022(14)
C21 0.0254(17) 0.0306(15) 0.0445(17) -0.0009(13) -0.0007(14) -0.0003(13)
C22 0.0287(17) 0.0310(16) 0.0394(17) 0.0002(13) -0.0019(14) -0.0010(13)
C23 0.0235(16) 0.0329(16) 0.0433(17) 0.0000(13) -0.0030(14) 0.0004(13)
C24 0.0268(18) 0.0291(15) 0.0422(17) -0.0014(13) -0.0019(14) -0.0003(13)
C25 0.0291(18) 0.0339(16) 0.0411(17) 0.0010(14) -0.0027(14) -0.0026(14)
C26 0.0269(17) 0.0338(17) 0.0437(18) 0.0007(14) -0.0021(14) -0.0030(13)
C27 0.0293(18) 0.0376(18) 0.0417(17) -0.0020(14) 0.0008(14) 0.0000(15)
C28 0.042(2) 0.058(2) 0.0392(19) -0.0035(17) -0.0003(16) 0.0045(19)
C29 0.039(2) 0.077(3) 0.050(2) -0.015(2) -0.0069(18) 0.004(2)
C30 0.082(4) 0.091(4) 0.056(3) -0.017(3) -0.015(3) 0.007(3)
C31 0.055(3) 0.067(3) 0.063(3) -0.013(2) -0.004(2) -0.013(2)
C32 0.107(5) 0.066(3) 0.042(2) 0.004(2) -0.006(3) 0.008(3)
C33 0.0264(17) 0.0387(18) 0.0441(18) -0.0029(15) -0.0018(14) 0.0011(14)
C34 0.037(2) 0.065(3) 0.047(2) -0.0101(19) -0.0026(17) 0.004(2)
C35 0.070(3) 0.079(4) 0.051(2) -0.009(2) -0.003(2) 0.031(3)
C36 0.126(6) 0.104(5) 0.045(3) -0.012(3) -0.008(3) 0.044(5)
C37 0.136(7) 0.064(3) 0.066(3) 0.014(3) 0.019(4) 0.002(4)
C38 0.057(3) 0.104(5) 0.066(3) -0.035(3) 0.005(2) -0.024(3)

loop_
_atom_type_symbol
_atom_type_description
_atom_type_scat_dispersion_real
_atom_type_scat_dispersion_imag
_atom_type_scat_source
C C 0.0181 0.0091 'International Tables Vol C Tables 4.2.6.8 and 6.1.1.4'
H H 0.0000 0.0000 'International Tables Vol C Tables 4.2.6.8 and 6.1.1.4'
N N 0.0311 0.0180 'International Tables Vol C Tables 4.2.6.8 and 6.1.1.4'

loop_
_geom_angle_atom_site_label_1
_geom_angle_atom_site_label_2
_geom_angle_atom_site_label_3
_geom_angle
_geom_angle_site_symmetry_1
_geom_angle_site_symmetry_3
_geom_angle_publ_flag
C33 N2 C34 117.5(4) . . ?
C27 N1 C28 118.6(3) . . ?
C2 C1 C9 119.0(4) . . ?
C2 C1 C21 118.9(3) . . ?
C9 C1 C21 122.0(3) . . ?
C1 C2 C3 121.9(4) . . ?
C1 C2 H2 119.0 . . ?
C3 C2 H2 119.0 . . ?
C4 C3 C2 119.5(4) . . ?
C4 C3 H3 120.3 . . ?
C2 C3 H3 120.3 . . ?
C3 C4 C10 121.0(4) . . ?
C3 C4 H4 119.5 . . ?
C10 C4 H4 119.5 . . ?
C6 C5 C10 120.9(4) . . ?
C6 C5 H5 119.5 . . ?
C10 C5 H5 119.5 . . ?
C5 C6 C7 120.1(4) . . ?
C5 C6 H6 120.0 . . ?
C7 C6 H6 120.0 . . ?
C8 C7 C6 120.8(4) . . ?
C8 C7 H7 119.6 . . ?
C6 C7 H7 119.6 . . ?
C7 C8 C9 120.5(4) . . ?
C7 C8 H8 119.8 . . ?
C9 C8 H8 119.8 . . ?
C8 C9 C10 118.8(4) . . ?
C8 C9 C1 122.2(3) . . ?
C10 C9 C1 118.9(4) . . ?
C5 C10 C4 121.6(4) . . ?
C5 C10 C9 118.9(4) . . ?
C4 C10 C9 119.5(4) . . ?
C12 C11 C19 119.6(3) . . ?
C12 C11 C24 118.8(3) . . ?
C19 C11 C24 121.4(3) . . ?
C11 C12 C13 121.4(4) . . ?
C11 C12 H12 119.3 . . ?
C13 C12 H12 119.3 . . ?
C14 C13 C12 120.3(4) . . ?
C14 C13 H13 119.8 . . ?
C12 C13 H13 119.8 . . ?
C13 C14 C20 120.1(4) . . ?
C13 C14 H14 120.0 . . ?
C20 C14 H14 120.0 . . ?
C16 C15 C20 121.5(4) . . ?
C16 C15 H15 119.3 . . ?
C20 C15 H15 119.3 . . ?
C15 C16 C17 120.2(4) . . ?
C15 C16 H16 119.9 . . ?
C17 C16 H16 119.9 . . ?
C18 C17 C16 120.1(4) . . ?
C18 C17 H17 119.9 . . ?
C16 C17 H17 119.9 . . ?
C17 C18 C19 121.5(4) . . ?
C17 C18 H18 119.3 . . ?
C19 C18 H18 119.3 . . ?
C18 C19 C11 123.1(3) . . ?
C18 C19 C20 118.1(3) . . ?
C11 C19 C20 118.7(3) . . ?
C14 C20 C15 121.6(3) . . ?
C14 C20 C19 119.8(4) . . ?
C15 C20 C19 118.6(3) . . ?
C26 C21 C22 118.5(3) . . ?
C26 C21 C1 117.6(3) . . ?
C22 C21 C1 123.9(3) . . ?
C23 C22 C21 119.0(3) . . ?
C23 C22 C27 119.5(3) . . ?
C21 C22 C27 121.4(3) . . ?
C24 C23 C22 122.8(3) . . ?
C24 C23 H23 118.6 . . ?
C22 C23 H23 118.6 . . ?
C23 C24 C25 118.3(3) . . ?
C23 C24 C11 118.9(3) . . ?
C25 C24 C11 122.7(3) . . ?
C26 C25 C24 119.2(3) . . ?
C26 C25 C33 119.1(3) . . ?
C24 C25 C33 121.1(3) . . ?
C21 C26 C25 122.1(3) . . ?
C21 C26 H26 119.0 . . ?
C25 C26 H26 119.0 . . ?
N1 C27 C22 121.9(3) . . ?
N1 C27 H27 119.0 . . ?
C22 C27 H27 119.0 . . ?
N1 C28 C32 107.3(4) . . ?
N1 C28 C29 107.9(4) . . ?
C32 C28 C29 112.9(4) . . ?
N1 C28 H28 109.5 . . ?
C32 C28 H28 109.5 . . ?
C29 C28 H28 109.5 . . ?
C31 C29 C30 110.6(5) . . ?
C31 C29 C28 110.9(4) . . ?
C30 C29 C28 111.2(5) . . ?
C31 C29 H29 108.0 . . ?
C30 C29 H29 108.0 . . ?
C28 C29 H29 108.0 . . ?
C29 C30 H30A 109.5 . . ?
C29 C30 H30B 109.5 . . ?
H30A C30 H30B 109.5 . . ?
C29 C30 H30C 109.5 . . ?
H30A C30 H30C 109.5 . . ?
H30B C30 H30C 109.5 . . ?
C29 C31 H31A 109.5 . . ?
C29 C31 H31B 109.5 . . ?
H31A C31 H31B 109.5 . . ?
C29 C31 H31C 109.5 . . ?
H31A C31 H31C 109.5 . . ?
H31B C31 H31C 109.5 . . ?
C28 C32 H32A 109.5 . . ?
C28 C32 H32B 109.5 . . ?
H32A C32 H32B 109.5 . . ?
C28 C32 H32C 109.5 . . ?
H32A C32 H32C 109.5 . . ?
H32B C32 H32C 109.5 . . ?
N2 C33 C25 122.1(4) . . ?
N2 C33 H33 118.9 . . ?
C25 C33 H33 118.9 . . ?
N2 C34 C35 109.3(4) . . ?
N2 C34 C38 107.1(4) . . ?
C35 C34 C38 113.7(5) . . ?
N2 C34 H34 108.9 . . ?
C35 C34 H34 108.9 . . ?
C38 C34 H34 108.9 . . ?
C34 C35 C37 109.5(5) . . ?
C34 C35 C36 111.5(5) . . ?
C37 C35 C36 109.2(6) . . ?
C34 C35 H35 108.9 . . ?
C37 C35 H35 108.9 . . ?
C36 C35 H35 108.9 . . ?
C35 C36 H36A 109.5 . . ?
C35 C36 H36B 109.5 . . ?
H36A C36 H36B 109.5 . . ?
C35 C36 H36C 109.5 . . ?
H36A C36 H36C 109.5 . . ?
H36B C36 H36C 109.5 . . ?
C35 C37 H37A 109.5 . . ?
C35 C37 H37B 109.5 . . ?
H37A C37 H37B 109.5 . . ?
C35 C37 H37C 109.5 . . ?
H37A C37 H37C 109.5 . . ?
H37B C37 H37C 109.5 . . ?
C34 C38 H38A 109.5 . . ?
C34 C38 H38B 109.5 . . ?
H38A C38 H38B 109.5 . . ?
C34 C38 H38C 109.5 . . ?
H38A C38 H38C 109.5 . . ?
H38B C38 H38C 109.5 . . ?

loop_
_geom_bond_atom_site_label_1
_geom_bond_atom_site_label_2
_geom_bond_distance
_geom_bond_site_symmetry_2
_geom_bond_publ_flag
N2 C33 1.269(5) . ?
N2 C34 1.461(5) . ?
N1 C27 1.273(5) . ?
N1 C28 1.463(5) . ?
C1 C2 1.376(5) . ?
C1 C9 1.429(5) . ?
C1 C21 1.483(5) . ?
C2 C3 1.414(6) . ?
C2 H2 0.9500 . ?
C3 C4 1.359(6) . ?
C3 H3 0.9500 . ?
C4 C10 1.414(6) . ?
C4 H4 0.9500 . ?
C5 C6 1.378(7) . ?
C5 C10 1.412(6) . ?
C5 H5 0.9500 . ?
C6 C7 1.398(6) . ?
C6 H6 0.9500 . ?
C7 C8 1.372(6) . ?
C7 H7 0.9500 . ?
C8 C9 1.422(5) . ?
C8 H8 0.9500 . ?
C9 C10 1.424(5) . ?
C11 C12 1.368(5) . ?
C11 C19 1.428(5) . ?
C11 C24 1.490(5) . ?
C12 C13 1.413(6) . ?
C12 H12 0.9500 . ?
C13 C14 1.369(6) . ?
C13 H13 0.9500 . ?
C14 C20 1.415(6) . ?
C14 H14 0.9500 . ?
C15 C16 1.356(6) . ?
C15 C20 1.424(6) . ?
C15 H15 0.9500 . ?
C16 C17 1.412(6) . ?
C16 H16 0.9500 . ?
C17 C18 1.366(6) . ?
C17 H17 0.9500 . ?
C18 C19 1.420(5) . ?
C18 H18 0.9500 . ?
C19 C20 1.429(5) . ?
C21 C26 1.395(5) . ?
C21 C22 1.405(5) . ?
C22 C23 1.395(5) . ?
C22 C27 1.472(5) . ?
C23 C24 1.381(5) . ?
C23 H23 0.9500 . ?
C24 C25 1.409(5) . ?
C25 C26 1.395(5) . ?
C25 C33 1.476(5) . ?
C26 H26 0.9500 . ?
C27 H27 0.9500 . ?
C28 C32 1.519(7) . ?
C28 C29 1.543(7) . ?
C28 H28 1.0000 . ?
C29 C31 1.514(8) . ?
C29 C30 1.527(6) . ?
C29 H29 1.0000 . ?
C30 H30A 0.9800 . ?
C30 H30B 0.9800 . ?
C30 H30C 0.9800 . ?
C31 H31A 0.9800 . ?
C31 H31B 0.9800 . ?
C31 H31C 0.9800 . ?
C32 H32A 0.9800 . ?
C32 H32B 0.9800 . ?
C32 H32C 0.9800 . ?
C33 H33 0.9500 . ?
C34 C35 1.519(7) . ?
C34 C38 1.524(7) . ?
C34 H34 1.0000 . ?
C35 C37 1.519(11) . ?
C35 C36 1.526(7) . ?
C35 H35 1.0000 . ?
C36 H36A 0.9800 . ?
C36 H36B 0.9800 . ?
C36 H36C 0.9800 . ?
C37 H37A 0.9800 . ?
C37 H37B 0.9800 . ?
C37 H37C 0.9800 . ?
C38 H38A 0.9800 . ?
C38 H38B 0.9800 . ?
C38 H38C 0.9800 . ?

loop_
_geom_torsion_atom_site_label_1
_geom_torsion_atom_site_label_2
_geom_torsion_atom_site_label_3
_geom_torsion_atom_site_label_4
_geom_torsion
_geom_torsion_site_symmetry_1
_geom_torsion_site_symmetry_2
_geom_torsion_site_symmetry_3
_geom_torsion_site_symmetry_4
_geom_torsion_publ_flag
C9 C1 C2 C3 2.0(5) . . . . ?
C21 C1 C2 C3 177.7(3) . . . . ?
C1 C2 C3 C4 1.4(6) . . . . ?
C2 C3 C4 C10 -3.4(6) . . . . ?
C10 C5 C6 C7 0.9(7) . . . . ?
C5 C6 C7 C8 1.2(7) . . . . ?
C6 C7 C8 C9 -1.3(7) . . . . ?
C7 C8 C9 C10 -0.6(6) . . . . ?
C7 C8 C9 C1 -177.2(4) . . . . ?
C2 C1 C9 C8 173.1(3) . . . . ?
C21 C1 C9 C8 -2.4(5) . . . . ?
C2 C1 C9 C10 -3.5(5) . . . . ?
C21 C1 C9 C10 -179.0(3) . . . . ?
C6 C5 C10 C4 174.8(4) . . . . ?
C6 C5 C10 C9 -2.8(6) . . . . ?
C3 C4 C10 C5 -175.7(4) . . . . ?
C3 C4 C10 C9 1.8(6) . . . . ?
C8 C9 C10 C5 2.6(5) . . . . ?
C1 C9 C10 C5 179.3(3) . . . . ?
C8 C9 C10 C4 -175.0(3) . . . . ?
C1 C9 C10 C4 1.7(5) . . . . ?
C19 C11 C12 C13 -1.9(5) . . . . ?
C24 C11 C12 C13 -177.4(3) . . . . ?
C11 C12 C13 C14 0.4(6) . . . . ?
C12 C13 C14 C20 1.4(6) . . . . ?
C20 C15 C16 C17 -1.7(6) . . . . ?
C15 C16 C17 C18 -0.1(6) . . . . ?
C16 C17 C18 C19 1.5(6) . . . . ?
C17 C18 C19 C11 176.0(3) . . . . ?
C17 C18 C19 C20 -1.1(5) . . . . ?
C12 C11 C19 C18 -175.3(3) . . . . ?
C24 C11 C19 C18 0.0(5) . . . . ?
C12 C11 C19 C20 1.7(5) . . . . ?
C24 C11 C19 C20 177.1(3) . . . . ?
C13 C14 C20 C15 176.3(4) . . . . ?
C13 C14 C20 C19 -1.6(5) . . . . ?
C16 C15 C20 C14 -175.8(4) . . . . ?
C16 C15 C20 C19 2.1(5) . . . . ?
C18 C19 C20 C14 177.2(3) . . . . ?
C11 C19 C20 C14 0.0(5) . . . . ?
C18 C19 C20 C15 -0.7(5) . . . . ?
C11 C19 C20 C15 -177.9(3) . . . . ?
C2 C1 C21 C26 -62.0(5) . . . . ?
C9 C1 C21 C26 113.5(4) . . . . ?
C2 C1 C21 C22 118.1(4) . . . . ?
C9 C1 C21 C22 -66.4(5) . . . . ?
C26 C21 C22 C23 1.7(5) . . . . ?
C1 C21 C22 C23 -178.4(3) . . . . ?
C26 C21 C22 C27 176.7(3) . . . . ?
C1 C21 C22 C27 -3.4(5) . . . . ?
C21 C22 C23 C24 -1.3(5) . . . . ?
C27 C22 C23 C24 -176.4(3) . . . . ?
C22 C23 C24 C25 -1.0(5) . . . . ?
C22 C23 C24 C11 -178.1(3) . . . . ?
C12 C11 C24 C23 61.5(5) . . . . ?
C19 C11 C24 C23 -113.9(4) . . . . ?
C12 C11 C24 C25 -115.5(4) . . . . ?
C19 C11 C24 C25 69.2(5) . . . . ?
C23 C24 C25 C26 2.8(5) . . . . ?
C11 C24 C25 C26 179.8(3) . . . . ?
C23 C24 C25 C33 -168.1(3) . . . . ?
C11 C24 C25 C33 8.9(5) . . . . ?
C22 C21 C26 C25 0.2(5) . . . . ?
C1 C21 C26 C25 -179.7(3) . . . . ?
C24 C25 C26 C21 -2.5(5) . . . . ?
C33 C25 C26 C21 168.7(3) . . . . ?
C28 N1 C27 C22 177.9(4) . . . . ?
C23 C22 C27 N1 -8.6(6) . . . . ?
C21 C22 C27 N1 176.4(4) . . . . ?
C27 N1 C28 C32 117.4(5) . . . . ?
C27 N1 C28 C29 -120.6(4) . . . . ?
N1 C28 C29 C31 62.5(5) . . . . ?
C32 C28 C29 C31 -179.1(4) . . . . ?
N1 C28 C29 C30 -174.0(4) . . . . ?
C32 C28 C29 C30 -55.6(6) . . . . ?
C34 N2 C33 C25 -169.2(4) . . . . ?
C26 C25 C33 N2 8.5(6) . . . . ?
C24 C25 C33 N2 179.5(4) . . . . ?
C33 N2 C34 C35 -116.4(5) . . . . ?
C33 N2 C34 C38 120.0(5) . . . . ?
N2 C34 C35 C37 63.2(5) . . . . ?
C38 C34 C35 C37 -177.2(5) . . . . ?
N2 C34 C35 C36 -175.8(5) . . . . ?
C38 C34 C35 C36 -56.3(7) . . . . ?
